data_7050891
loop_
_publ_author_name
'Evans, David J.'
'Junk, Peter C.'
'Smith, Matthew K.'

_publ_section_title
;
 Intramolecular C???H????? interactions influence the conformation of
 N,N???-dibenzyl-4,13-diaza-18-crown-6 molecules
;
_journal_issue 8
_journal_name_full 'New Journal of Chemistry'
_journal_page_first 1043
_journal_paper_doi 10.1039/b203646k
_journal_volume 26
_journal_year 2002
_chemical_formula_sum 'C26 H44 Cl4 N2 O8 U'
_chemical_formula_weight 892.46
_space_group_IT_number 14
_symmetry_space_group_name_Hall '-P 2yn'
_symmetry_space_group_name_H-M 'P 1 21/n 1'
_atom_sites_solution_hydrogens geom
_atom_sites_solution_primary direct
_atom_sites_solution_secondary difmap
_audit_creation_method SHELXL-97
_cell_angle_alpha 90.00
_cell_angle_beta 90.16(3)
_cell_angle_gamma 90.00
_cell_formula_units_Z 2
_cell_length_a 8.7820(18)
_cell_length_b 12.828(3)
_cell_length_c 14.755(3)
_cell_measurement_temperature 123(2)
_cell_volume 1662.2(6)
_computing_structure_refinement 'SHELXL-97 (Sheldrick, 1997)'
_computing_structure_solution 'SHELXS-97 (Sheldrick, 1990)'
_diffrn_ambient_temperature 123(2)
_diffrn_measured_fraction_theta_full 0.956
_diffrn_measured_fraction_theta_max 0.956
_diffrn_radiation_monochromator graphite
_diffrn_radiation_source 'fine-focus sealed tube'
_diffrn_radiation_type MoK\a
_diffrn_radiation_wavelength 0.71073
_diffrn_reflns_av_R_equivalents 0.0497
_diffrn_reflns_av_sigmaI/netI 0.0582
_diffrn_reflns_limit_h_max 11
_diffrn_reflns_limit_h_min -11
_diffrn_reflns_limit_k_max 16
_diffrn_reflns_limit_k_min -14
_diffrn_reflns_limit_l_max 18
_diffrn_reflns_limit_l_min -19
_diffrn_reflns_number 11196
_diffrn_reflns_theta_full 28.34
_diffrn_reflns_theta_max 28.34
_diffrn_reflns_theta_min 2.70
_exptl_absorpt_coefficient_mu 5.251
_exptl_absorpt_correction_T_max 0.3019
_exptl_absorpt_correction_T_min 0.2609
_exptl_crystal_density_diffrn 1.783
_exptl_crystal_density_method 'not measured'
_exptl_crystal_F_000 876
_exptl_crystal_size_max 0.35
_exptl_crystal_size_mid 0.30
_exptl_crystal_size_min 0.30
_refine_diff_density_max 2.487
_refine_diff_density_min -1.600
_refine_diff_density_rms 0.218
_refine_ls_extinction_method none
_refine_ls_goodness_of_fit_ref 1.068
_refine_ls_hydrogen_treatment mixed
_refine_ls_matrix_type full
_refine_ls_number_parameters 199
_refine_ls_number_reflns 3958
_refine_ls_number_restraints 3
_refine_ls_restrained_S_all 1.069
_refine_ls_R_factor_all 0.0790
_refine_ls_R_factor_gt 0.0502
_refine_ls_shift/su_max 0.998
_refine_ls_shift/su_mean 0.028
_refine_ls_structure_factor_coef Fsqd
_refine_ls_weighting_details 'calc w=1/[\s^2^(Fo^2^)+(0.0749P)^2^+6.6168P] where P=(Fo^2^+2Fc^2^)/3'
_refine_ls_weighting_scheme calc
_refine_ls_wR_factor_gt 0.1354
_refine_ls_wR_factor_ref 0.1502
_reflns_number_gt 2712
_reflns_number_total 3958
_reflns_threshold_expression >2sigma(I)
_cod_data_source_file b203646k.txt
_cod_data_source_block compound4
_cod_database_code 7050891

loop_
_symmetry_equiv_pos_as_xyz
'x, y, z'
'-x+1/2, y+1/2, -z+1/2'
'-x, -y, -z'
'x-1/2, -y-1/2, z-1/2'

loop_
_atom_site_label
_atom_site_type_symbol
_atom_site_fract_x
_atom_site_fract_y
_atom_site_fract_z
_atom_site_U_iso_or_equiv
_atom_site_adp_type
_atom_site_occupancy
_atom_site_symmetry_multiplicity
_atom_site_calc_flag
_atom_site_refinement_flags
_atom_site_disorder_assembly
_atom_site_disorder_group
H2S H 0.828(13) -0.029(4) 0.435(7) 0.08(4) Uiso 1 1 d D . .
H1S H 0.758(15) 0.040(9) 0.518(6) 0.14(6) Uiso 1 1 d D . .
H1N H 0.952(10) 0.149(7) 0.416(6) 0.05(3) Uiso 1 1 d . . .
U1 U 0.5000 0.5000 0.5000 0.03012(15) Uani 1 2 d S . .
O2 O 0.8847(7) 0.0072(4) 0.6533(4) 0.0381(13) Uani 1 1 d . . .
O3 O 0.5853(5) 0.5492(4) 0.3990(3) 0.0346(11) Uani 1 1 d . . .
O1S O 0.8347(6) 0.0398(5) 0.4663(4) 0.0373(12) Uani 1 1 d D . .
O1 O 1.0664(7) 0.1714(5) 0.5905(4) 0.0480(15) Uani 1 1 d . . .
C7 C 0.8716(9) 0.4114(7) 0.2880(6) 0.050(2) Uani 1 1 d . . .
H7 H 0.8229 0.4199 0.3449 0.060 Uiso 1 1 calc R . .
C5 C 0.9685(11) 0.4848(7) 0.1481(7) 0.049(2) Uani 1 1 d . . .
H5 H 0.9876 0.5432 0.1102 0.059 Uiso 1 1 calc R . .
C6 C 0.8981(12) 0.4980(7) 0.2327(9) 0.057(3) Uani 1 1 d . . .
H6 H 0.8686 0.5655 0.2523 0.069 Uiso 1 1 calc R . .
N3 N 1.0079(8) 0.1981(5) 0.3915(4) 0.0350(14) Uani 1 1 d . . .
C9 C 1.1140(12) 0.2613(7) 0.5405(6) 0.057(3) Uani 1 1 d . . .
H9A H 1.2200 0.2504 0.5199 0.068 Uiso 1 1 calc R . .
H9B H 1.1138 0.3224 0.5816 0.068 Uiso 1 1 calc R . .
C13 C 0.8394(9) -0.1744(7) 0.6490(6) 0.0402(19) Uani 1 1 d . . .
H13A H 0.8066 -0.2345 0.6862 0.048 Uiso 1 1 calc R . .
H13B H 0.7642 -0.1654 0.5995 0.048 Uiso 1 1 calc R . .
C4 C 1.0091(10) 0.3871(8) 0.1209(6) 0.049(2) Uani 1 1 d . . .
H4 H 1.0536 0.3769 0.0630 0.059 Uiso 1 1 calc R . .
C2 C 0.9164(9) 0.3132(7) 0.2598(6) 0.0411(18) Uani 1 1 d . . .
C12 C 0.8396(9) -0.0781(6) 0.7071(5) 0.0397(18) Uani 1 1 d . . .
H12A H 0.7365 -0.0657 0.7318 0.048 Uiso 1 1 calc R . .
H12B H 0.9112 -0.0869 0.7585 0.048 Uiso 1 1 calc R . .
C1 C 0.8863(8) 0.2196(6) 0.3199(6) 0.0373(17) Uani 1 1 d . . .
H1A H 0.8763 0.1571 0.2809 0.045 Uiso 1 1 calc R . .
H1B H 0.7876 0.2300 0.3509 0.045 Uiso 1 1 calc R . .
C11 C 0.9152(11) 0.0990(7) 0.7077(5) 0.047(2) Uani 1 1 d . . .
H11A H 1.0081 0.0881 0.7447 0.056 Uiso 1 1 calc R . .
H11B H 0.8290 0.1123 0.7492 0.056 Uiso 1 1 calc R . .
C3 C 0.9853(10) 0.3025(7) 0.1780(6) 0.049(2) Uani 1 1 d . . .
H3 H 1.0182 0.2353 0.1594 0.058 Uiso 1 1 calc R . .
C8 C 1.0144(11) 0.2863(7) 0.4578(6) 0.050(2) Uani 1 1 d . . .
H8A H 0.9099 0.3026 0.4784 0.060 Uiso 1 1 calc R . .
H8B H 1.0553 0.3489 0.4270 0.060 Uiso 1 1 calc R . .
C10 C 0.9368(11) 0.1904(7) 0.6455(6) 0.052(2) Uani 1 1 d . . .
H10A H 0.8454 0.1996 0.6070 0.062 Uiso 1 1 calc R . .
H10B H 0.9520 0.2547 0.6815 0.062 Uiso 1 1 calc R . .
Cl1 Cl 0.2211(3) 0.5283(3) 0.4282(2) 0.0756(8) Uani 1 1 d . . .
Cl2 Cl 0.5121(3) 0.30274(19) 0.42828(19) 0.0667(7) Uani 1 1 d . . .

loop_
_atom_site_aniso_label
_atom_site_aniso_U_11
_atom_site_aniso_U_22
_atom_site_aniso_U_33
_atom_site_aniso_U_23
_atom_site_aniso_U_13
_atom_site_aniso_U_12
U1 0.0318(2) 0.0350(2) 0.0236(2) 0.00332(16) 0.00357(13) -0.00076(16)
O2 0.048(3) 0.045(3) 0.022(3) 0.003(2) 0.003(2) 0.002(2)
O3 0.038(3) 0.035(3) 0.031(3) 0.002(2) 0.006(2) 0.003(2)
O1S 0.034(3) 0.045(3) 0.033(3) 0.001(3) 0.000(2) -0.006(2)
O1 0.053(4) 0.054(4) 0.037(3) 0.001(3) 0.005(3) -0.008(3)
C7 0.040(4) 0.057(6) 0.054(6) 0.009(4) 0.000(4) 0.009(4)
C5 0.046(5) 0.056(6) 0.045(6) 0.021(4) -0.018(4) -0.009(4)
C6 0.050(5) 0.053(6) 0.068(8) 0.012(5) -0.008(5) 0.013(4)
N3 0.039(4) 0.037(3) 0.030(4) 0.003(3) -0.002(3) -0.005(3)
C9 0.073(6) 0.057(6) 0.040(5) -0.001(4) -0.003(5) -0.032(5)
C13 0.031(4) 0.054(5) 0.035(5) 0.009(4) 0.002(3) -0.002(3)
C4 0.047(5) 0.069(6) 0.032(5) 0.012(4) -0.008(4) -0.008(4)
C2 0.035(4) 0.054(5) 0.034(4) 0.005(4) -0.010(3) 0.000(3)
C12 0.041(4) 0.050(5) 0.028(4) 0.014(4) 0.005(3) 0.005(4)
C1 0.025(3) 0.043(4) 0.044(5) 0.005(4) 0.000(3) -0.005(3)
C11 0.065(6) 0.054(5) 0.022(4) -0.004(4) 0.003(4) -0.001(4)
C3 0.054(5) 0.061(5) 0.031(5) -0.012(4) -0.010(4) -0.010(4)
C8 0.065(6) 0.044(5) 0.041(5) -0.004(4) 0.003(4) -0.007(4)
C10 0.065(6) 0.047(5) 0.043(5) 0.000(4) 0.008(5) 0.009(4)
Cl1 0.0436(13) 0.133(2) 0.0507(16) 0.0255(16) -0.0003(11) -0.0057(14)
Cl2 0.0838(18) 0.0501(13) 0.0662(17) -0.0003(12) 0.0297(14) -0.0028(12)

loop_
_atom_type_symbol
_atom_type_description
_atom_type_scat_dispersion_real
_atom_type_scat_dispersion_imag
_atom_type_scat_source
C C 0.0033 0.0016 'International Tables Vol C Tables 4.2.6.8 and 6.1.1.4'
H H 0.0000 0.0000 'International Tables Vol C Tables 4.2.6.8 and 6.1.1.4'
N N 0.0061 0.0033 'International Tables Vol C Tables 4.2.6.8 and 6.1.1.4'
O O 0.0106 0.0060 'International Tables Vol C Tables 4.2.6.8 and 6.1.1.4'
Cl Cl 0.1484 0.1585 'International Tables Vol C Tables 4.2.6.8 and 6.1.1.4'
U U -9.6767 9.6646 'International Tables Vol C Tables 4.2.6.8 and 6.1.1.4'

loop_
_geom_angle_atom_site_label_1
_geom_angle_atom_site_label_2
_geom_angle_atom_site_label_3
_geom_angle
_geom_angle_site_symmetry_1
_geom_angle_site_symmetry_3
_geom_angle_publ_flag
O3 U1 O3 180.0(3) . 3_666 ?
O3 U1 Cl1 89.58(17) . 3_666 ?
O3 U1 Cl1 90.42(17) 3_666 3_666 ?
O3 U1 Cl1 90.42(17) . . ?
O3 U1 Cl1 89.58(17) 3_666 . ?
Cl1 U1 Cl1 180.0 3_666 . ?
O3 U1 Cl2 90.71(17) . 3_666 ?
O3 U1 Cl2 89.29(17) 3_666 3_666 ?
Cl1 U1 Cl2 90.49(11) 3_666 3_666 ?
Cl1 U1 Cl2 89.51(11) . 3_666 ?
O3 U1 Cl2 89.29(17) . . ?
O3 U1 Cl2 90.71(17) 3_666 . ?
Cl1 U1 Cl2 89.51(11) 3_666 . ?
Cl1 U1 Cl2 90.49(11) . . ?
Cl2 U1 Cl2 180.0 3_666 . ?
C12 O2 C11 111.7(6) . . ?
C10 O1 C9 113.1(7) . . ?
C2 C7 C6 120.0(9) . . ?
C4 C5 C6 119.2(8) . . ?
C7 C6 C5 119.8(9) . . ?
C8 N3 C13 112.4(7) . 3_756 ?
C8 N3 C1 110.0(6) . . ?
C13 N3 C1 112.6(6) 3_756 . ?
O1 C9 C8 114.3(7) . . ?
N3 C13 C12 113.2(7) 3_756 . ?
C5 C4 C3 120.0(9) . . ?
C3 C2 C7 119.1(8) . . ?
C3 C2 C1 121.2(8) . . ?
C7 C2 C1 119.7(8) . . ?
O2 C12 C13 108.5(6) . . ?
C2 C1 N3 115.2(6) . . ?
O2 C11 C10 108.6(6) . . ?
C2 C3 C4 121.9(9) . . ?
N3 C8 C9 112.5(7) . . ?
O1 C10 C11 108.6(7) . . ?

loop_
_geom_bond_atom_site_label_1
_geom_bond_atom_site_label_2
_geom_bond_distance
_geom_bond_site_symmetry_2
_geom_bond_publ_flag
U1 O3 1.785(5) . ?
U1 O3 1.785(5) 3_666 ?
U1 Cl1 2.690(3) 3_666 ?
U1 Cl1 2.690(3) . ?
U1 Cl2 2.745(2) 3_666 ?
U1 Cl2 2.745(2) . ?
O2 C12 1.408(9) . ?
O2 C11 1.450(10) . ?
O1 C10 1.420(11) . ?
O1 C9 1.432(10) . ?
C7 C2 1.384(12) . ?
C7 C6 1.398(13) . ?
C5 C4 1.363(13) . ?
C5 C6 1.406(16) . ?
N3 C8 1.496(11) . ?
N3 C13 1.501(10) 3_756 ?
N3 C1 1.525(10) . ?
C9 C8 1.533(13) . ?
C13 N3 1.501(10) 3_756 ?
C13 C12 1.503(12) . ?
C4 C3 1.390(12) . ?
C2 C3 1.359(11) . ?
C2 C1 1.516(11) . ?
C11 C10 1.501(12) . ?

loop_
_geom_hbond_atom_site_label_D
_geom_hbond_atom_site_label_H
_geom_hbond_atom_site_label_A
_geom_hbond_distance_DH
_geom_hbond_distance_HA
_geom_hbond_distance_DA
_geom_hbond_angle_DHA
_geom_hbond_site_symmetry_A
O1S H1S O2 1.02(3) 2.32(14) 2.823(8) 109(11) .
N3 H1N O1S 0.87(9) 1.90(10) 2.769(9) 178(9) .
